data_7015296
loop_
_publ_author_name
'Kopylovich, Maximilian N.'
'Mac Leod, Tatiana C. O.'
'Mahmudov, Kamran T.'
'Guedes da Silva, M F\'atima C'
'Pombeiro, Armando J. L.'

_publ_section_title
;
 Zinc(ii) ortho-hydroxyphenylhydrazo-\b-diketonate complexes and their
 catalytic ability towards diastereoselective nitroaldol (Henry)
 reaction.
;
_journal_issue 19
_journal_name_full 'Dalton transactions (Cambridge, England : 2003)'
_journal_page_first 5352
_journal_page_last 5361
_journal_paper_doi 10.1039/c0dt01457e
_journal_volume 40
_journal_year 2011
_chemical_formula_moiety 'C14 H19 N3 O8 Zn'
_chemical_formula_sum 'C14 H19 N3 O8 Zn'
_chemical_formula_weight 422.69
_chemical_name_systematic
;
?
;
_space_group_IT_number 14
_symmetry_cell_setting monoclinic
_symmetry_space_group_name_Hall '-P 2ybc'
_symmetry_space_group_name_H-M 'P 1 21/c 1'
_atom_sites_solution_hydrogens geom
_atom_sites_solution_primary direct
_atom_sites_solution_secondary difmap
_audit_creation_method SHELXL-97
_cell_angle_alpha 90.00
_cell_angle_beta 96.006(10)
_cell_angle_gamma 90.00
_cell_formula_units_Z 4
_cell_length_a 6.5844(11)
_cell_length_b 15.743(3)
_cell_length_c 16.287(3)
_cell_measurement_reflns_used 275
_cell_measurement_temperature 150(2)
_cell_measurement_theta_max 17.92
_cell_measurement_theta_min 2.83
_cell_volume 1679.0(5)
_computing_cell_refinement 'Bruker SAINT'
_computing_data_collection 'Bruker APEX2'
_computing_data_reduction 'Bruker SAINT'
_computing_molecular_graphics 'Bruker SHELXTL'
_computing_publication_material 'Bruker SHELXTL'
_computing_structure_refinement 'SHELXL-97 (Sheldrick, 2008)'
_computing_structure_solution 'SHELXS-97 (Sheldrick, 2008)'
_diffrn_ambient_temperature 150(2)
_diffrn_measured_fraction_theta_full 0.950
_diffrn_measured_fraction_theta_max 0.950
_diffrn_measurement_device_type 'Bruker APEX-II CCD'
_diffrn_measurement_method '\f and \w scans'
_diffrn_radiation_monochromator graphite
_diffrn_radiation_source 'fine-focus sealed tube'
_diffrn_radiation_type MoK\a
_diffrn_radiation_wavelength 0.71073
_diffrn_reflns_av_R_equivalents 0.1851
_diffrn_reflns_av_sigmaI/netI 0.2776
_diffrn_reflns_limit_h_max 7
_diffrn_reflns_limit_h_min -7
_diffrn_reflns_limit_k_max 18
_diffrn_reflns_limit_k_min -17
_diffrn_reflns_limit_l_max 19
_diffrn_reflns_limit_l_min -19
_diffrn_reflns_number 8485
_diffrn_reflns_theta_full 25.35
_diffrn_reflns_theta_max 25.35
_diffrn_reflns_theta_min 2.59
_exptl_absorpt_coefficient_mu 1.513
_exptl_absorpt_correction_T_max 0.735
_exptl_absorpt_correction_T_min 0.608
_exptl_absorpt_correction_type multi-scan
_exptl_absorpt_process_details sadabs
_exptl_crystal_colour red
_exptl_crystal_density_diffrn 1.672
_exptl_crystal_density_method 'not measured'
_exptl_crystal_description plate
_exptl_crystal_F_000 872
_exptl_crystal_size_max 0.32
_exptl_crystal_size_mid 0.16
_exptl_crystal_size_min 0.08
_refine_diff_density_max 2.654
_refine_diff_density_min -0.963
_refine_diff_density_rms 0.221
_refine_ls_extinction_method none
_refine_ls_goodness_of_fit_ref 1.089
_refine_ls_hydrogen_treatment constr
_refine_ls_matrix_type full
_refine_ls_number_parameters 237
_refine_ls_number_reflns 2936
_refine_ls_number_restraints 24
_refine_ls_restrained_S_all 1.086
_refine_ls_R_factor_all 0.2334
_refine_ls_R_factor_gt 0.1032
_refine_ls_shift/su_max 0.000
_refine_ls_shift/su_mean 0.000
_refine_ls_structure_factor_coef Fsqd
_refine_ls_weighting_details 'calc w=1/[\s^2^(Fo^2^)+(0.1438P)^2^+4.5671P] where P=(Fo^2^+2Fc^2^)/3'
_refine_ls_weighting_scheme calc
_refine_ls_wR_factor_gt 0.2737
_refine_ls_wR_factor_ref 0.3351
_reflns_number_gt 1304
_reflns_number_total 2936
_reflns_threshold_expression >2sigma(I)
_cod_data_source_file c0dt01457e.txt
_cod_data_source_block Compound8
_cod_original_sg_symbol_H-M 'P 21/c'
_cod_database_code 7015296

loop_
_symmetry_equiv_pos_as_xyz
'x, y, z'
'-x, y+1/2, -z+1/2'
'-x, -y, -z'
'x, -y-1/2, z-1/2'

loop_
_atom_site_label
_atom_site_type_symbol
_atom_site_fract_x
_atom_site_fract_y
_atom_site_fract_z
_atom_site_U_iso_or_equiv
_atom_site_adp_type
_atom_site_occupancy
_atom_site_symmetry_multiplicity
_atom_site_calc_flag
_atom_site_refinement_flags
_atom_site_disorder_assembly
_atom_site_disorder_group
C1 C 1.122(2) 0.1524(11) 0.9046(9) 0.024(4) Uani 1 1 d . . .
C2 C 0.982(2) 0.2052(10) 0.8513(9) 0.017(4) Uani 1 1 d U . .
C3 C 1.033(3) 0.2852(11) 0.8312(10) 0.026(4) Uani 1 1 d . . .
H3 H 0.9359 0.3193 0.7990 0.031 Uiso 1 1 calc R . .
C4 C 1.225(2) 0.3185(11) 0.8566(11) 0.028(4) Uani 1 1 d . . .
H4 H 1.2630 0.3739 0.8409 0.034 Uiso 1 1 calc R . .
C5 C 1.360(3) 0.2661(11) 0.9066(10) 0.022(4) Uani 1 1 d . . .
C6 C 1.311(2) 0.1879(10) 0.9327(10) 0.023(4) Uani 1 1 d . . .
H6 H 1.4051 0.1572 0.9698 0.028 Uiso 1 1 calc R . .
N5 N 1.568(2) 0.2993(10) 0.9335(9) 0.029(4) Uani 1 1 d . . .
C11 C 0.493(2) 0.1683(11) 0.7413(9) 0.018(4) Uani 1 1 d . . .
C12 C 0.369(2) 0.2257(11) 0.6849(9) 0.019(4) Uani 1 1 d . . .
C13 C 0.167(2) 0.1924(10) 0.6438(10) 0.026(4) Uani 1 1 d . . .
H13A H 0.0574 0.2080 0.6783 0.031 Uiso 1 1 calc R . .
H13B H 0.1366 0.2210 0.5898 0.031 Uiso 1 1 calc R . .
C14 C 0.160(2) 0.0981(11) 0.6301(9) 0.021(4) Uani 1 1 d . . .
C15 C 0.228(2) 0.0544(11) 0.7108(9) 0.022(4) Uani 1 1 d . . .
H15A H 0.1163 0.0597 0.7470 0.026 Uiso 1 1 calc R . .
H15B H 0.2445 -0.0068 0.6995 0.026 Uiso 1 1 calc R . .
C16 C 0.420(2) 0.0858(11) 0.7575(10) 0.022(4) Uani 1 1 d . . .
C17 C -0.056(2) 0.0702(12) 0.6001(11) 0.033(5) Uani 1 1 d . . .
H17A H -0.0580 0.0088 0.5905 0.050 Uiso 1 1 calc R . .
H17B H -0.1018 0.0997 0.5485 0.050 Uiso 1 1 calc R . .
H17C H -0.1473 0.0842 0.6419 0.050 Uiso 1 1 calc R . .
C18 C 0.301(3) 0.0708(12) 0.5664(11) 0.036(5) Uani 1 1 d . . .
H18A H 0.4409 0.0896 0.5843 0.054 Uiso 1 1 calc R . .
H18B H 0.2551 0.0965 0.5129 0.054 Uiso 1 1 calc R . .
H18C H 0.2988 0.0088 0.5612 0.054 Uiso 1 1 calc R . .
N1 N 0.7957(18) 0.1625(9) 0.8260(7) 0.017(3) Uani 1 1 d . . .
N2 N 0.674(2) 0.2024(8) 0.7721(8) 0.021(3) Uani 1 1 d . . .
O1 O 1.0664(15) 0.0731(8) 0.9238(6) 0.025(3) Uani 1 1 d . . .
O2 O 0.5037(14) 0.0356(7) 0.8128(6) 0.019(3) Uani 1 1 d U . .
O3 O 0.4234(16) 0.2987(7) 0.6738(7) 0.024(3) Uani 1 1 d . . .
O5 O 1.6737(18) 0.2578(8) 0.9862(7) 0.035(3) Uani 1 1 d U . .
O6 O 1.6206(18) 0.3657(8) 0.9032(9) 0.043(4) Uani 1 1 d . . .
O10 O 0.232(3) 0.8812(11) 0.8543(10) 0.081(5) Uani 1 1 d U . .
O11 O 0.8487(17) -0.0723(7) 0.8402(8) 0.038(3) Uani 1 1 d . . .
O12 O 0.6929(16) 0.0255(6) 0.9912(6) 0.019(3) Uani 1 1 d . . .
Zn1 Zn 0.7804(3) 0.04399(13) 0.87921(11) 0.0196(6) Uani 1 1 d . . .
H10B H 0.3547 0.8869 0.8466 0.029 Uiso 1 1 d . . .
H10C H 0.2090 0.8390 0.8871 0.029 Uiso 1 1 d . . .
H11A H 0.7712 -0.1139 0.8707 0.029 Uiso 1 1 d . . .
H11B H 0.9907 -0.0835 0.8553 0.029 Uiso 1 1 d . . .
H12A H 0.7654 -0.0220 1.0166 0.029 Uiso 1 1 d . . .
H12B H 0.7258 0.0757 1.0244 0.029 Uiso 1 1 d . . .

loop_
_atom_site_aniso_label
_atom_site_aniso_U_11
_atom_site_aniso_U_22
_atom_site_aniso_U_33
_atom_site_aniso_U_23
_atom_site_aniso_U_13
_atom_site_aniso_U_12
C1 0.026(10) 0.029(11) 0.014(8) 0.002(8) -0.009(7) 0.011(9)
C2 0.016(7) 0.020(7) 0.014(6) -0.013(6) -0.004(6) 0.000(6)
C3 0.031(10) 0.023(10) 0.023(9) 0.008(8) 0.003(8) -0.006(8)
C4 0.022(9) 0.016(9) 0.044(11) -0.008(9) -0.005(8) -0.003(8)
C5 0.034(10) 0.017(9) 0.017(8) -0.006(8) 0.009(8) -0.003(8)
C6 0.021(9) 0.016(9) 0.032(10) 0.008(8) 0.007(8) -0.007(8)
N5 0.024(8) 0.036(10) 0.030(9) -0.006(8) 0.011(7) 0.001(8)
C11 0.014(8) 0.024(9) 0.016(8) -0.001(8) 0.003(7) -0.008(8)
C12 0.015(8) 0.031(11) 0.010(8) 0.005(8) -0.001(7) 0.006(8)
C13 0.029(10) 0.024(10) 0.023(9) -0.002(8) 0.000(8) 0.014(8)
C14 0.023(9) 0.025(10) 0.016(8) -0.008(8) 0.008(7) -0.005(8)
C15 0.022(8) 0.024(10) 0.019(8) 0.005(8) 0.005(7) -0.008(8)
C16 0.020(9) 0.022(9) 0.025(9) 0.009(8) 0.009(8) -0.002(8)
C17 0.022(9) 0.036(12) 0.038(11) 0.009(9) -0.006(8) -0.004(9)
C18 0.036(11) 0.038(12) 0.035(11) 0.003(9) 0.007(9) 0.007(9)
N1 0.014(7) 0.028(8) 0.010(6) -0.004(6) 0.002(6) 0.006(6)
N2 0.026(8) 0.017(8) 0.020(7) -0.011(6) 0.002(6) 0.006(6)
O1 0.011(5) 0.039(8) 0.025(6) 0.008(6) 0.004(5) 0.003(5)
O2 0.020(5) 0.017(5) 0.020(5) 0.014(5) -0.006(4) -0.003(5)
O3 0.024(6) 0.019(7) 0.032(7) 0.011(6) 0.010(5) 0.000(6)
O5 0.033(3) 0.037(4) 0.035(3) 0.000(2) 0.002(2) 0.000(2)
O6 0.033(8) 0.028(8) 0.067(10) -0.001(8) 0.008(7) -0.012(7)
O10 0.080(6) 0.082(6) 0.080(6) -0.001(2) 0.007(2) 0.003(2)
O11 0.023(6) 0.023(7) 0.070(9) -0.009(7) 0.010(6) 0.008(6)
O12 0.025(6) 0.017(6) 0.015(5) 0.005(5) -0.004(5) -0.001(5)
Zn1 0.0161(9) 0.0221(10) 0.0205(9) 0.0022(10) 0.0011(7) 0.0019(10)

loop_
_atom_type_symbol
_atom_type_description
_atom_type_scat_dispersion_real
_atom_type_scat_dispersion_imag
_atom_type_scat_source
C C 0.0033 0.0016 'International Tables Vol C Tables 4.2.6.8 and 6.1.1.4'
H H 0.0000 0.0000 'International Tables Vol C Tables 4.2.6.8 and 6.1.1.4'
N N 0.0061 0.0033 'International Tables Vol C Tables 4.2.6.8 and 6.1.1.4'
O O 0.0106 0.0060 'International Tables Vol C Tables 4.2.6.8 and 6.1.1.4'
Zn Zn 0.2839 1.4301 'International Tables Vol C Tables 4.2.6.8 and 6.1.1.4'

loop_
_geom_angle_atom_site_label_1
_geom_angle_atom_site_label_2
_geom_angle_atom_site_label_3
_geom_angle
_geom_angle_site_symmetry_1
_geom_angle_site_symmetry_3
_geom_angle_publ_flag
O1 C1 C6 123.3(14) . . ?
O1 C1 C2 119.8(14) . . ?
C6 C1 C2 116.9(15) . . ?
C3 C2 N1 126.8(15) . . ?
C3 C2 C1 121.2(15) . . ?
N1 C2 C1 112.0(14) . . ?
C2 C3 C4 121.3(16) . . ?
C2 C3 H3 119.3 . . ?
C4 C3 H3 119.3 . . ?
C3 C4 C5 116.9(16) . . ?
C3 C4 H4 121.6 . . ?
C5 C4 H4 121.6 . . ?
C6 C5 C4 123.8(16) . . ?
C6 C5 N5 118.0(15) . . ?
C4 C5 N5 118.2(15) . . ?
C5 C6 C1 119.6(16) . . ?
C5 C6 H6 120.2 . . ?
C1 C6 H6 120.2 . . ?
O5 N5 O6 125.1(15) . . ?
O5 N5 C5 116.9(14) . . ?
O6 N5 C5 118.0(14) . . ?
N2 C11 C16 126.5(14) . . ?
N2 C11 C12 113.4(14) . . ?
C16 C11 C12 120.1(14) . . ?
O3 C12 C11 121.1(14) . . ?
O3 C12 C13 121.1(14) . . ?
C11 C12 C13 117.7(15) . . ?
C14 C13 C12 114.7(13) . . ?
C14 C13 H13A 108.6 . . ?
C12 C13 H13A 108.6 . . ?
C14 C13 H13B 108.6 . . ?
C12 C13 H13B 108.6 . . ?
H13A C13 H13B 107.6 . . ?
C13 C14 C15 108.6(13) . . ?
C13 C14 C17 110.2(14) . . ?
C15 C14 C17 109.3(13) . . ?
C13 C14 C18 111.6(14) . . ?
C15 C14 C18 108.6(14) . . ?
C17 C14 C18 108.5(14) . . ?
C16 C15 C14 116.8(14) . . ?
C16 C15 H15A 108.1 . . ?
C14 C15 H15A 108.1 . . ?
C16 C15 H15B 108.1 . . ?
C14 C15 H15B 108.1 . . ?
H15A C15 H15B 107.3 . . ?
O2 C16 C11 124.5(14) . . ?
O2 C16 C15 115.9(14) . . ?
C11 C16 C15 119.6(14) . . ?
C14 C17 H17A 109.5 . . ?
C14 C17 H17B 109.5 . . ?
H17A C17 H17B 109.5 . . ?
C14 C17 H17C 109.5 . . ?
H17A C17 H17C 109.5 . . ?
H17B C17 H17C 109.5 . . ?
C14 C18 H18A 109.5 . . ?
C14 C18 H18B 109.5 . . ?
H18A C18 H18B 109.5 . . ?
C14 C18 H18C 109.5 . . ?
H18A C18 H18C 109.5 . . ?
H18B C18 H18C 109.5 . . ?
N2 N1 C2 115.1(13) . . ?
N2 N1 Zn1 132.3(10) . . ?
C2 N1 Zn1 112.6(10) . . ?
N1 N2 C11 121.3(14) . . ?
C1 O1 Zn1 113.4(9) . . ?
C16 O2 Zn1 129.5(10) . . ?
H10B O10 H10C 113.7 . . ?
Zn1 O11 H11A 107.5 . . ?
Zn1 O11 H11B 109.4 . . ?
H11A O11 H11B 106.7 . . ?
Zn1 O12 H12A 109.4 . . ?
Zn1 O12 H12B 108.8 . . ?
H12A O12 H12B 108.8 . . ?
O12 Zn1 O11 104.6(5) . . ?
O12 Zn1 O1 93.0(4) . . ?
O11 Zn1 O1 95.2(5) . . ?
O12 Zn1 O2 98.6(4) . . ?
O11 Zn1 O2 89.4(5) . . ?
O1 Zn1 O2 166.0(4) . . ?
O12 Zn1 N1 123.3(5) . . ?
O11 Zn1 N1 132.1(5) . . ?
O1 Zn1 N1 81.9(5) . . ?
O2 Zn1 N1 85.1(4) . . ?

loop_
_geom_bond_atom_site_label_1
_geom_bond_atom_site_label_2
_geom_bond_distance
_geom_bond_site_symmetry_2
_geom_bond_publ_flag
C1 O1 1.347(19) . ?
C1 C6 1.40(2) . ?
C1 C2 1.46(2) . ?
C2 C3 1.35(2) . ?
C2 N1 1.422(19) . ?
C3 C4 1.39(2) . ?
C3 H3 0.9500 . ?
C4 C5 1.41(2) . ?
C4 H4 0.9500 . ?
C5 C6 1.35(2) . ?
C5 N5 1.49(2) . ?
C6 H6 0.9500 . ?
N5 O5 1.233(17) . ?
N5 O6 1.220(17) . ?
C11 N2 1.357(19) . ?
C11 C16 1.42(2) . ?
C11 C12 1.47(2) . ?
C12 O3 1.222(18) . ?
C12 C13 1.52(2) . ?
C13 C14 1.50(2) . ?
C13 H13A 0.9900 . ?
C13 H13B 0.9900 . ?
C14 C15 1.51(2) . ?
C14 C17 1.52(2) . ?
C14 C18 1.53(2) . ?
C15 C16 1.49(2) . ?
C15 H15A 0.9900 . ?
C15 H15B 0.9900 . ?
C16 O2 1.279(18) . ?
C17 H17A 0.9800 . ?
C17 H17B 0.9800 . ?
C17 H17C 0.9800 . ?
C18 H18A 0.9800 . ?
C18 H18B 0.9800 . ?
C18 H18C 0.9800 . ?
N1 N2 1.287(17) . ?
N1 Zn1 2.065(14) . ?
O1 Zn1 1.999(10) . ?
O2 Zn1 2.024(9) . ?
O10 H10B 0.837 . ?
O10 H10C 0.875 . ?
O11 Zn1 2.004(12) . ?
O11 H11A 0.995 . ?
O11 H11B 0.958 . ?
O12 Zn1 1.990(10) . ?
O12 H12A 0.958 . ?
O12 H12B 0.970 . ?
